data_4034988
loop_
_publ_author_name
'Purvis, Lafe J.'
'Gu, Xingxian'
'Ghosh, Soumen'
'Zhang, Zhuoran'
'Cramer, Christopher J.'
'Douglas, Christopher J.'

_publ_section_title
;
 Synthesis and Characterization of Electron-Deficient Asymmetrically
 Substituted Diarylindenotetracenes.
;
_journal_issue 4
_journal_name_full 'The Journal of organic chemistry'
_journal_page_first 1828
_journal_page_last 1841
_journal_paper_doi 10.1021/acs.joc.7b02756
_journal_volume 83
_journal_year 2018
_chemical_formula_moiety C36H20F2
_chemical_formula_sum 'C36 H20 F2'
_chemical_formula_weight 490.52
_chemical_melting_point Decomp
_chemical_name_common DiFMonoPhIndenotetracene
_chemical_name_systematic 2-fluoro-9-(4-fluorophenyl)-10-phenylindeno[1,2,3-fg]tetracene
_space_group_crystal_system monoclinic
_space_group_IT_number 15
_space_group_name_Hall '-C 2yc'
_space_group_name_H-M_alt 'C 1 2/c 1'
_atom_sites_solution_hydrogens mixed
_audit_creation_method SHELXL-2014/7
_cell_angle_alpha 90
_cell_angle_beta 111.70
_cell_angle_gamma 90
_cell_formula_units_Z 4
_cell_length_a 15.943
_cell_length_b 20.012
_cell_length_c 7.763
_cell_measurement_reflns_used 2326
_cell_measurement_temperature 122(2)
_cell_measurement_theta_max 74.715
_cell_measurement_theta_min 2.831
_cell_volume 2301.271
_computing_cell_refinement 'Saint, Bruker'
_computing_data_collection 'APEXII, Bruker'
_computing_data_reduction 'Saint, Bruker'
_computing_molecular_graphics 'SHELXTL, Bruker'
_computing_structure_refinement 'SHELXL-2014/7 (Sheldrick, 2014)'
_computing_structure_solution 'SHELXL-2014/7 (Sheldrick, 2014)'
_diffrn_ambient_temperature 122(2)
_diffrn_measured_fraction_theta_full 0.988
_diffrn_measured_fraction_theta_max 0.984
_diffrn_measurement_device_type 'Bruker Photon CCD'
_diffrn_measurement_method 'area detector, omega scnas per phi'
_diffrn_radiation_type CuK\a
_diffrn_radiation_wavelength 1.54178
_diffrn_reflns_av_R_equivalents 0.0262
_diffrn_reflns_av_unetI/netI 0.0196
_diffrn_reflns_Laue_measured_fraction_full 0.988
_diffrn_reflns_Laue_measured_fraction_max 0.984
_diffrn_reflns_limit_h_max 19
_diffrn_reflns_limit_h_min -19
_diffrn_reflns_limit_k_max 25
_diffrn_reflns_limit_k_min -24
_diffrn_reflns_limit_l_max 8
_diffrn_reflns_limit_l_min -9
_diffrn_reflns_number 14083
_diffrn_reflns_point_group_measured_fraction_full 0.988
_diffrn_reflns_point_group_measured_fraction_max 0.984
_diffrn_reflns_theta_full 67.679
_diffrn_reflns_theta_max 74.715
_diffrn_reflns_theta_min 4.419
_diffrn_source 'normal-focus sealed tube'
_exptl_absorpt_coefficient_mu 0.738
_exptl_absorpt_correction_T_max 0.7538
_exptl_absorpt_correction_T_min 0.6925
_exptl_absorpt_correction_type multi-scan
_exptl_absorpt_process_details 'SADABS, R. Blessing, 1995'
_exptl_crystal_colour purple
_exptl_crystal_density_diffrn 1.416
_exptl_crystal_density_method 'not measured'
_exptl_crystal_description rectangle
_exptl_crystal_F_000 1016
_exptl_crystal_size_max 0.600
_exptl_crystal_size_mid 0.300
_exptl_crystal_size_min 0.100
_exptl_transmission_factor_max 0.7538
_exptl_transmission_factor_min 0.6925
_refine_diff_density_max 0.235
_refine_diff_density_min -0.229
_refine_diff_density_rms 0.037
_refine_ls_extinction_method none
_refine_ls_goodness_of_fit_ref 1.060
_refine_ls_hydrogen_treatment refU
_refine_ls_matrix_type full
_refine_ls_number_parameters 194
_refine_ls_number_reflns 2326
_refine_ls_number_restraints 0
_refine_ls_restrained_S_all 1.060
_refine_ls_R_factor_all 0.0420
_refine_ls_R_factor_gt 0.0395
_refine_ls_shift/su_max 0.000
_refine_ls_shift/su_mean 0.000
_refine_ls_structure_factor_coef Fsqd
_refine_ls_weighting_details 'w=1/[\s^2^(Fo^2^)+(0.0587P)^2^+1.3885P] where P=(Fo^2^+2Fc^2^)/3'
_refine_ls_weighting_scheme calc
_refine_ls_wR_factor_gt 0.1080
_refine_ls_wR_factor_ref 0.1110
_reflns_Friedel_coverage 0.000
_reflns_number_gt 2151
_reflns_number_total 2326
_reflns_threshold_expression 'I > 2\s(I)'
_cod_data_source_file jo7b02756_si_002.cif
_cod_data_source_block 15242_0m-auto_cmpd_8c
_cod_original_cell_volume 2301.4
_cod_original_sg_symbol_H-M 'C 2/c'
_cod_database_code 4034988
_shelx_shelxl_version_number 2014/7
_shelx_space_group_comment
;
The symmetry employed for this shelxl refinement is uniquely defined
by the following loop, which should always be used as a source of
symmetry information in preference to the above space-group names.
They are only intended as comments.
;
_shelx_estimated_absorpt_t_min 0.666
_shelx_estimated_absorpt_t_max 0.930

loop_
_space_group_symop_operation_xyz
'x, y, z'
'-x, y, -z+1/2'
'x+1/2, y+1/2, z'
'-x+1/2, y+1/2, -z+1/2'
'-x, -y, -z'
'x, -y, z-1/2'
'-x+1/2, -y+1/2, -z'
'x+1/2, -y+1/2, z-1/2'

loop_
_atom_site_label
_atom_site_type_symbol
_atom_site_fract_x
_atom_site_fract_y
_atom_site_fract_z
_atom_site_U_iso_or_equiv
_atom_site_adp_type
_atom_site_occupancy
_atom_site_site_symmetry_order
_atom_site_calc_flag
_atom_site_refinement_flags_posn
_atom_site_refinement_flags_adp
_atom_site_refinement_flags_occupancy
_atom_site_disorder_assembly
_atom_site_disorder_group
C2 C 0.40798(9) 0.91289(6) 0.85025(19) 0.0339(3) Uani 1 1 d . . . . .
F2 F 0.40874(11) 0.97743(8) 0.8814(3) 0.0453(4) Uani 0.5 1 d . . P A 1
H02 H 0.4068(12) 0.969(5) 0.875(4) 0.25(5) Uiso 0.5 1 d R . P A 2
C3 C 0.47436(9) 0.87662(6) 0.98348(19) 0.0320(3) Uani 1 1 d . . . . .
H11 H 0.5159 0.8983 1.0897 0.039(4) Uiso 1 1 calc R . . . .
C4 C 0.47967(8) 0.80817(6) 0.96036(16) 0.0265(3) Uani 1 1 d . . . . .
H13 H 0.5247 0.7829 1.0524 0.034(4) Uiso 1 1 calc R . . . .
C5 C 0.41978(7) 0.77605(5) 0.80382(15) 0.0234(3) Uani 1 1 d . . . . .
C6 C 0.42551(7) 0.70229(5) 0.78041(14) 0.0224(3) Uani 1 1 d . . . . .
C7 C 0.5000 0.67101(7) 0.7500 0.0214(3) Uani 1 2 d S T P . .
C8 C 0.35275(8) 0.81408(6) 0.67191(17) 0.0288(3) Uani 1 1 d . . . . .
H12 H 0.3110 0.7928 0.5653 0.035(4) Uiso 1 1 calc R . . . .
C9 C 0.34641(9) 0.88243(6) 0.69458(19) 0.0333(3) Uani 1 1 d . . . . .
H3 H 0.3006 0.9079 0.6048 0.044(4) Uiso 1 1 calc R . . . .
C10 C 0.35578(7) 0.66263(6) 0.80022(15) 0.0241(3) Uani 1 1 d . . . . .
C11 C 0.35631(7) 0.59025(6) 0.78953(15) 0.0246(3) Uani 1 1 d . . . . .
C12 C 0.28283(8) 0.55380(6) 0.80937(17) 0.0306(3) Uani 1 1 d . . . . .
H4 H 0.2814 0.5065 0.7975 0.044(4) Uiso 1 1 calc R . . . .
C13 C 0.21521(8) 0.58508(7) 0.84462(18) 0.0338(3) Uani 1 1 d . . . . .
H5 H 0.1676 0.5597 0.8578 0.039(4) Uiso 1 1 calc R . . . .
C14 C 0.21565(8) 0.65566(7) 0.86176(18) 0.0322(3) Uani 1 1 d . . . . .
H7 H 0.1688 0.6773 0.8886 0.038(4) Uiso 1 1 calc R . . . .
C15 C 0.28267(8) 0.69263(6) 0.84000(16) 0.0283(3) Uani 1 1 d . . . . .
H6 H 0.2813 0.7398 0.8514 0.037(4) Uiso 1 1 calc R . . . .
C16 C 0.43053(7) 0.55973(5) 0.76739(14) 0.0237(3) Uani 1 1 d . . . . .
C17 C 0.5000 0.59976(8) 0.7500 0.0221(3) Uani 1 2 d S T P . .
C18 C 0.45766(8) 0.48959(5) 0.76099(15) 0.0259(3) Uani 1 1 d . . . . .
C19 C 0.41604(9) 0.42931(6) 0.77269(16) 0.0310(3) Uani 1 1 d . . . . .
H8 H 0.3597 0.4287 0.7884 0.026(3) Uiso 1 1 calc R . . . .
C20 C 0.45915(10) 0.37021(6) 0.76080(17) 0.0343(3) Uani 1 1 d . . . . .
F1 F 0.41144(12) 0.31333(7) 0.7702(2) 0.0391(4) Uani 0.5 1 d . . P B 1
H01 H 0.4321 0.3291 0.7675 0.18(4) Uiso 0.5 1 d R . P B 2

loop_
_atom_site_aniso_label
_atom_site_aniso_U_11
_atom_site_aniso_U_22
_atom_site_aniso_U_33
_atom_site_aniso_U_23
_atom_site_aniso_U_13
_atom_site_aniso_U_12
C2 0.0410(7) 0.0208(6) 0.0496(8) 0.0009(5) 0.0280(6) 0.0000(5)
F2 0.0503(10) 0.0172(7) 0.0707(12) 0.0043(7) 0.0253(8) 0.0062(6)
C3 0.0331(6) 0.0240(6) 0.0420(7) -0.0057(5) 0.0175(5) -0.0047(4)
C4 0.0264(6) 0.0232(6) 0.0304(6) -0.0002(4) 0.0110(5) 0.0001(4)
C5 0.0252(5) 0.0205(5) 0.0283(6) 0.0005(4) 0.0144(4) 0.0007(4)
C6 0.0253(5) 0.0202(5) 0.0208(5) -0.0003(4) 0.0075(4) -0.0003(4)
C7 0.0246(7) 0.0191(7) 0.0194(7) 0.000 0.0069(6) 0.000
C8 0.0283(6) 0.0288(6) 0.0296(6) 0.0018(5) 0.0112(5) 0.0038(4)
C9 0.0354(7) 0.0283(6) 0.0411(7) 0.0101(5) 0.0199(6) 0.0110(5)
C10 0.0262(6) 0.0238(6) 0.0215(5) -0.0005(4) 0.0078(4) -0.0018(4)
C11 0.0284(6) 0.0237(6) 0.0204(5) -0.0010(4) 0.0076(4) -0.0043(4)
C12 0.0339(6) 0.0275(6) 0.0307(6) -0.0018(5) 0.0121(5) -0.0083(5)
C13 0.0309(6) 0.0378(7) 0.0352(6) -0.0033(5) 0.0150(5) -0.0117(5)
C14 0.0275(6) 0.0375(7) 0.0337(6) -0.0050(5) 0.0137(5) -0.0035(5)
C15 0.0273(6) 0.0284(6) 0.0292(6) -0.0030(4) 0.0107(5) -0.0018(4)
C16 0.0314(6) 0.0200(5) 0.0181(5) 0.0004(4) 0.0073(4) -0.0027(4)
C17 0.0279(8) 0.0199(7) 0.0178(7) 0.000 0.0076(6) 0.000
C18 0.0365(6) 0.0206(6) 0.0176(5) 0.0001(4) 0.0066(4) -0.0012(4)
C19 0.0439(7) 0.0228(6) 0.0231(6) 0.0007(4) 0.0085(5) -0.0052(5)
C20 0.0520(8) 0.0204(6) 0.0236(6) 0.0009(4) 0.0059(5) -0.0066(5)
F1 0.0529(9) 0.0181(7) 0.0381(8) 0.0036(5) 0.0075(7) -0.0046(6)

loop_
_atom_type_symbol
_atom_type_description
_atom_type_scat_dispersion_real
_atom_type_scat_dispersion_imag
_atom_type_scat_source
C C 0.0181 0.0091 'International Tables Vol C Tables 4.2.6.8 and 6.1.1.4'
H H 0.0000 0.0000 'International Tables Vol C Tables 4.2.6.8 and 6.1.1.4'
F F 0.0727 0.0534 'International Tables Vol C Tables 4.2.6.8 and 6.1.1.4'

loop_
_geom_angle_atom_site_label_1
_geom_angle_atom_site_label_2
_geom_angle_atom_site_label_3
_geom_angle
_geom_angle_site_symmetry_1
_geom_angle_site_symmetry_3
F2 C2 C3 115.25(14) . .
F2 C2 C9 123.30(13) . .
C3 C2 C9 121.45(11) . .
C3 C2 H02 116.7 . .
C9 C2 H02 121.9 . .
C2 C3 C4 119.23(12) . .
C2 C3 H11 120.4 . .
C4 C3 H11 120.4 . .
C3 C4 C5 120.85(11) . .
C3 C4 H13 119.6 . .
C5 C4 H13 119.6 . .
C4 C5 C8 118.58(10) . .
C4 C5 C6 120.56(10) . .
C8 C5 C6 120.83(10) . .
C10 C6 C7 120.13(11) . .
C10 C6 C5 116.97(10) . .
C7 C6 C5 122.80(10) . .
C17 C7 C6 115.82(7) . .
C17 C7 C6 115.82(7) . 2_656
C6 C7 C6 128.35(14) . 2_656
C9 C8 C5 120.98(11) . .
C9 C8 H12 119.5 . .
C5 C8 H12 119.5 . .
C2 C9 C8 118.90(11) . .
C2 C9 H3 120.6 . .
C8 C9 H3 120.6 . .
C6 C10 C15 121.16(10) . .
C6 C10 C11 122.04(10) . .
C15 C10 C11 116.75(10) . .
C16 C11 C12 123.55(11) . .
C16 C11 C10 117.80(10) . .
C12 C11 C10 118.60(10) . .
C13 C12 C11 121.80(11) . .
C13 C12 H4 119.1 . .
C11 C12 H4 119.1 . .
C12 C13 C14 120.05(11) . .
C12 C13 H5 120.0 . .
C14 C13 H5 120.0 . .
C15 C14 C13 120.45(11) . .
C15 C14 H7 119.8 . .
C13 C14 H7 119.8 . .
C14 C15 C10 122.28(11) . .
C14 C15 H6 118.9 . .
C10 C15 H6 118.9 . .
C11 C16 C17 119.54(11) . .
C11 C16 C18 133.80(10) . .
C17 C16 C18 106.64(10) . .
C16 C17 C16 110.94(14) 2_656 .
C16 C17 C7 124.53(7) 2_656 .
C16 C17 C7 124.53(7) . .
C19 C18 C18 120.20(8) . 2_656
C19 C18 C16 131.91(12) . .
C18 C18 C16 107.89(6) 2_656 .
C20 C19 C18 118.23(13) . .
C20 C19 H8 120.9 . .
C18 C19 H8 120.9 . .
C20 C20 F1 124.76(9) 2_656 .
C20 C20 C19 121.56(8) 2_656 .
F1 C20 C19 113.67(14) . .
C20 C20 H01 118.9 2_656 .
C19 C20 H01 119.6 . .

loop_
_geom_bond_atom_site_label_1
_geom_bond_atom_site_label_2
_geom_bond_distance
_geom_bond_site_symmetry_2
C2 F2 1.313(2) .
C2 C3 1.3811(19) .
C2 C9 1.3851(19) .
C2 H02 1.14(11) .
C3 C4 1.3882(16) .
C3 H11 0.9500 .
C4 C5 1.3942(16) .
C4 H13 0.9500 .
C5 C8 1.4003(16) .
C5 C6 1.4941(15) .
C6 C10 1.4198(15) .
C6 C7 1.4371(12) .
C7 C17 1.426(2) .
C7 C6 1.4372(12) 2_656
C8 C9 1.3876(17) .
C8 H12 0.9500 .
C9 H3 0.9500 .
C10 C15 1.4424(16) .
C10 C11 1.4511(16) .
C11 C16 1.3976(16) .
C11 C12 1.4360(16) .
C12 C13 1.3591(18) .
C12 H4 0.9500 .
C13 C14 1.4185(19) .
C13 H5 0.9500 .
C14 C15 1.3606(17) .
C14 H7 0.9500 .
C15 H6 0.9500 .
C16 C17 1.4132(14) .
C16 C18 1.4750(15) .
C17 C16 1.4131(14) 2_656
C18 C19 1.3958(16) .
C18 C18 1.422(2) 2_656
C19 C20 1.3882(18) .
C19 H8 0.9500 .
C20 C20 1.373(3) 2_656
C20 F1 1.386(2) .
C20 H01 0.9386 .

loop_
_geom_torsion_atom_site_label_1
_geom_torsion_atom_site_label_2
_geom_torsion_atom_site_label_3
_geom_torsion_atom_site_label_4
_geom_torsion
_geom_torsion_site_symmetry_1
_geom_torsion_site_symmetry_4
F2 C2 C3 C4 -178.91(13) . .
C9 C2 C3 C4 0.28(19) . .
C2 C3 C4 C5 0.84(18) . .
C3 C4 C5 C8 -1.36(17) . .
C3 C4 C5 C6 -179.61(11) . .
C4 C5 C6 C10 108.53(12) . .
C8 C5 C6 C10 -69.68(14) . .
C4 C5 C6 C7 -67.87(14) . .
C8 C5 C6 C7 113.91(11) . .
C10 C6 C7 C17 -2.67(10) . .
C5 C6 C7 C17 173.62(7) . .
C10 C6 C7 C6 177.33(10) . 2_656
C5 C6 C7 C6 -6.38(7) . 2_656
C4 C5 C8 C9 0.79(17) . .
C6 C5 C8 C9 179.04(11) . .
F2 C2 C9 C8 178.28(14) . .
C3 C2 C9 C8 -0.83(19) . .
C5 C8 C9 C2 0.29(18) . .
C7 C6 C10 C15 176.88(9) . .
C5 C6 C10 C15 0.38(15) . .
C7 C6 C10 C11 -0.45(14) . .
C5 C6 C10 C11 -176.95(9) . .
C6 C10 C11 C16 2.94(15) . .
C15 C10 C11 C16 -174.50(10) . .
C6 C10 C11 C12 -179.45(10) . .
C15 C10 C11 C12 3.11(15) . .
C16 C11 C12 C13 174.94(11) . .
C10 C11 C12 C13 -2.52(17) . .
C11 C12 C13 C14 0.37(19) . .
C12 C13 C14 C15 1.13(19) . .
C13 C14 C15 C10 -0.38(18) . .
C6 C10 C15 C14 -179.21(11) . .
C11 C10 C15 C14 -1.75(16) . .
C12 C11 C16 C17 -179.62(9) . .
C10 C11 C16 C17 -2.14(14) . .
C12 C11 C16 C18 -1.30(19) . .
C10 C11 C16 C18 176.18(11) . .
C11 C16 C17 C16 178.85(11) . 2_656
C18 C16 C17 C16 0.11(5) . 2_656
C11 C16 C17 C7 -1.15(11) . .
C18 C16 C17 C7 -179.89(5) . .
C6 C7 C17 C16 -176.42(7) . 2_656
C6 C7 C17 C16 3.58(7) 2_656 2_656
C6 C7 C17 C16 3.58(7) . .
C6 C7 C17 C16 -176.42(7) 2_656 .
C11 C16 C18 C19 1.1(2) . .
C17 C16 C18 C19 179.58(11) . .
C11 C16 C18 C18 -178.77(12) . 2_656
C17 C16 C18 C18 -0.29(13) . 2_656
C18 C18 C19 C20 -0.51(19) 2_656 .
C16 C18 C19 C20 179.63(11) . .
C18 C19 C20 C20 0.4(2) . 2_656
C18 C19 C20 F1 -178.76(11) . .
